data_2010015
loop_
_publ_author_name
'Tan, K.'
'Ko, Y.'
'Parise, J.B.'

_publ_section_title
;
 A novel antimony sulfide templated by ethylenediammonium
;
_journal_issue 9
_journal_name_full 'Acta Crystallographica Section C'
_journal_page_first 1439
_journal_page_last 1442
_journal_paper_doi 10.1107/S010827019400154X
_journal_volume 50
_journal_year 1994
_chemical_formula_sum 'C2 H10 N2 S13 Sb8'
_chemical_formula_weight 1452.90
_space_group_IT_number 36
_symmetry_cell_setting orthorhombic
_symmetry_space_group_name_Hall 'C 2c -2'
_symmetry_space_group_name_H-M 'C m c 21'
_atom_type_scat_source IntTabIV
_cell_angle_alpha 90
_cell_angle_beta 90
_cell_angle_gamma 90
_cell_formula_units_Z 4
_cell_length_a 22.874(4)
_cell_length_b 10.058(3)
_cell_length_c 11.338(4)
_cell_measurement_reflns_used 12
_cell_measurement_temperature 294
_cell_measurement_theta_max 15
_cell_measurement_theta_min 12
_cell_volume 2608.5(13)
_diffrn_measurement_device Picker
_diffrn_measurement_method \w/2\q
_diffrn_radiation_type MoK\a
_diffrn_radiation_wavelength 0.7107
_diffrn_reflns_av_R_equivalents 0.0157
_diffrn_reflns_limit_h_max 34
_diffrn_reflns_limit_h_min 0
_diffrn_reflns_limit_k_max 15
_diffrn_reflns_limit_k_min 0
_diffrn_reflns_limit_l_max 14
_diffrn_reflns_limit_l_min -17
_diffrn_reflns_number 5529
_diffrn_reflns_theta_max 33.57
_diffrn_standards_decay_% 1.34
_diffrn_standards_interval_count 30
_diffrn_standards_number 1
_exptl_absorpt_coefficient_mu 9.19
_exptl_absorpt_correction_T_max 0.3031
_exptl_absorpt_correction_T_min 0.2320
_exptl_absorpt_correction_type analytical
_exptl_crystal_colour 'Dark red'
_exptl_crystal_description Plate
_exptl_crystal_size_max 0.256
_exptl_crystal_size_mid 0.167
_exptl_crystal_size_min 0.1568
_refine_diff_density_max 3.9
_refine_diff_density_min -5.6
_refine_ls_extinction_coef 0.38E-4(2)
_refine_ls_extinction_method 'Isotropic secondary'
_refine_ls_goodness_of_fit_obs 1.75
_refine_ls_hydrogen_treatment 'H atoms not located'
_refine_ls_number_parameters 121
_refine_ls_number_reflns 3634
_refine_ls_R_factor_obs 0.047
_refine_ls_shift/esd_max 0.02
_refine_ls_structure_factor_coef F
_refine_ls_weighting_details 'w = [\s^2^(I) + 0.0009I^2^]^-1/2^'
_refine_ls_weighting_scheme calc
_refine_ls_wR_factor_obs 0.052
_reflns_number_observed 3665
_reflns_number_total 3665
_reflns_observed_criterion I>0.0
_cod_data_source_file bk1004.cif
_cod_data_source_block bk1004_structure_1_of_1
_cod_depositor_comments
;
The following automatic conversions were performed:

'_refine_ls_weighting_scheme' value 'w = [\s^2^(I) +
0.0009I^2^]^-1/2^' was changed to 'calc'. New tag
'_refine_ls_weighting_details' was created. The value of the new tag
was set to 'w = [\s^2^(I) + 0.0009I^2^]^-1/2^'.

Automatic conversion script
Id: cif_fix_values 3143 2015-03-26 13:38:13Z robertas 
;
_cod_original_cell_volume 2609(2)
_cod_database_code 2010015

loop_
_symmetry_equiv_pos_as_xyz
x,y,z
-x,-y,1/2+z
x,-y,1/2+z
-x,y,z
1/2+x,1/2+y,z
1/2-x,1/2-y,1/2+z
1/2+x,1/2-y,1/2+z
1/2-x,1/2+y,z

loop_
_atom_site_aniso_label
_atom_site_aniso_U_11
_atom_site_aniso_U_22
_atom_site_aniso_U_33
_atom_site_aniso_U_12
_atom_site_aniso_U_13
_atom_site_aniso_U_23
Sb(1) 0.0167(2) 0.0210(2) 0.0268(3) -0.0009(2) -0.0020(2) 0.0005(2)
Sb(2) 0.0170(2) 0.0214(2) 0.0231(2) -0.0029(2) -0.0012(2) -0.0007(2)
Sb(3) 0.0195(3) 0.0340(3) 0.0207(2) -0.0018(2) 0.0042(2) 0.0020(2)
Sb(4) 0.0149(2) 0.0228(2) 0.0286(3) -0.0012(2) 0.0001(2) -0.0033(2)
S(1) 0.0200(10) 0.0260(10) 0.0350(10) -0.0070(10) 0.0060(10) -0.0090(10)
S(2) 0.0200(10) 0.0220(10) 0.0350(10) -0.0020(10) 0.0050(10) 0.0000(10)
S(3) 0.0130(10) 0.0300(10) 0.0240(10) 0.000 0.000 -0.0020(10)
S(4) 0.0290(10) 0.0330(10) 0.0260(10) 0.0030(10) -0.0030(10) 0.0050(10)
S(5) 0.0180(10) 0.0240(10) 0.0240(10) -0.0010(10) 0.0000(10) 0.0010(10)
S(6) 0.0170(10) 0.0220(10) 0.0560(10) 0.0020(10) 0.0020(10) 0.0050(10)
S(7) 0.0250(10) 0.0300(10) 0.0260(10) -0.0050(10) -0.0010(10) -0.0040(10)

loop_
_atom_site_label
_atom_site_fract_x
_atom_site_fract_y
_atom_site_fract_z
Sb(1) .17016(2) .98442(5) .474070(10)
Sb(2) .16905(2) .59510(5) .48883(7)
Sb(3) .24296(2) .77693(6) .24315(7)
Sb(4) .09758(2) .30248(5) .34209(7)
S(1) .07590(10) .4672(2) .4928(2)
S(2) .10640(10) .7934(2) .5201(2)
S(3) .0 .3109(3) .2418(3)
S(4) .17270(10) .9656(3) .2563(2)
S(5) .27450(10) .7884(2) .4453(2)
S(6) .07520(10) .1054(2) .4583(3)
S(7) .16870(10) .6006(2) .2712(2)
N(1) .0 .6313(19) .275(3)
N(2) .0 .9832(13) .1988(19)
C(1) .0 .751(3) .218(2)
C(2) .0 .8749(15) .263(2)

loop_
_geom_angle_atom_site_label_1
_geom_angle_atom_site_label_2
_geom_angle_atom_site_label_3
_geom_angle_site_symmetry_1
_geom_angle_site_symmetry_3
_geom_angle
_geom_angle_publ_flag
S(2) Sb(1) S(4) . . 99.50(9) yes
S(2) Sb(1) S(6) . 1_565 83.15(8) yes
S(4) Sb(1) S(6) . 1_565 89.21(9) yes
S(1) Sb(2) S(2) . . 85.35(7) yes
S(1) Sb(2) S(7) . . 91.54(8) yes
S(2) Sb(2) S(7) . . 97.04(9) yes
S(4) Sb(3) S(5) . . 95.74(8) yes
S(4) Sb(3) S(7) . . 95.44(9) yes
S(5) Sb(3) S(7) . . 96.77(7) yes
S(1) Sb(4) S(3) . . 96.57(9) yes
S(1) Sb(4) S(6) . . 97.50(10) yes
S(3) Sb(4) S(6) . . 94.90(10) yes
Sb(2) S(1) Sb(4) . . 99.49(8) yes
Sb(1) S(2) Sb(2) . . 104.76(9) yes
Sb(4) S(3) Sb(4) . 4 125.90(10) yes
Sb(1) S(4) Sb(3) . . 97.65(8) yes
Sb(1) S(6) Sb(4) 1_545 . 104.65(8) yes
Sb(2) S(7) Sb(3) . . 98.17(8) yes

loop_
_geom_bond_atom_site_label_1
_geom_bond_atom_site_label_2
_geom_bond_site_symmetry_2
_geom_bond_distance
_geom_bond_publ_flag
Sb(1) S(2) . 2.467(2) yes
Sb(1) S(4) . 2.477(3) yes
Sb(1) S(6) 1_565 2.496(2) yes
Sb(2) S(1) . 2.489(2) yes
Sb(2) S(2) . 2.481(2) yes
Sb(2) S(7) . 2.468(3) yes
Sb(3) S(4) . 2.491(2) yes
Sb(3) S(5) . 2.406(2) yes
Sb(3) S(7) . 2.477(2) yes
Sb(4) S(1) . 2.431(2) yes
Sb(4) S(3) . 2.506(2) yes
Sb(4) S(6) . 2.435(2) yes

loop_
_geom_contact_atom_site_label_1
_geom_contact_atom_site_label_2
_geom_contact_distance
_geom_contact_site_symmetry_2
_geom_contact_publ_flag
Sb(1) S(5) 3.113(2) . yes
Sb(2) S(5) 3.137(2) . yes
S(3) N(1) 3.24(2) . yes
Sb(1) S(4) 3.239(3) 3_575 yes
Sb(1) S(5) 3.324(2) 8 yes
Sb(2) S(5) 3.380(2) 8_545 yes
Sb(3) S(5) 3.457(2) 2_565 yes
Sb(4) S(5) 3.156(2) 8_545 yes
S(2) S(6) 3.296(3) 1_565 yes
